data_7702499
loop_
_publ_author_name
'Werndrup, Pia'
'Kessler, Vadim G.'

_publ_section_title
;
 Interaction of Co(acac)2 and Ta(OMe)5: isolation and single crystal study
 of the products. MII2MV2(acac)2(OMe)12, MII&#x2005;=&#x2005;Co, Ni, Zn or
 Mg and MV&#x2005;=&#x2005;Ta or Nb: A new class of heterometallic
 heteroleptic alkoxide complexes
;
_journal_issue 5
_journal_name_full 'Journal of the Chemical Society, Dalton Transactions'
_journal_page_first 574
_journal_paper_doi 10.1039/b008526j
_journal_year 2001
_chemical_formula_sum 'C11 H25 Co O8 Ta'
_chemical_formula_weight 525.19
_space_group_IT_number 14
_space_group_name_Hall '-P 2ybc'
_space_group_name_H-M_alt 'P 1 21/c 1'
_symmetry_cell_setting monoclinic
_symmetry_space_group_name_H-M 'P 1 21/c 1'
_atom_sites_solution_hydrogens geom
_atom_sites_solution_primary direct
_atom_sites_solution_secondary difmap
_audit_creation_method SHELXL-97
_cell_angle_alpha 90.00
_cell_angle_beta 117.787(5)
_cell_angle_gamma 90.00
_cell_formula_units_Z 4
_cell_length_a 11.946(3)
_cell_length_b 14.175(4)
_cell_length_c 12.044(3)
_cell_measurement_reflns_used '999 (I>10 sigma(I)('
_cell_measurement_temperature 295(2)
_cell_measurement_theta_max 22.50
_cell_measurement_theta_min 2.39
_cell_volume 1804.3(8)
_computing_cell_refinement 'Bruker SAINTPLUS'
_computing_data_collection 'Bruker SMART'
_computing_data_reduction 'Bruker SAINTPLUS'
_computing_molecular_graphics 'Bruker SHELXTL-NT'
_computing_publication_material 'Bruker SHELXTL-NT'
_computing_structure_refinement 'SHELXL-97 (Sheldrick, 1997)'
_computing_structure_solution 'SHELXS-97 (Sheldrick, 1990)'
_diffrn_ambient_temperature 295(2)
_diffrn_measured_fraction_theta_full 0.991
_diffrn_measured_fraction_theta_max 0.991
_diffrn_measurement_device_type 'Bruker SMART CCD 1k'
_diffrn_measurement_method 'Bruker SMART'
_diffrn_radiation_monochromator graphite
_diffrn_radiation_source 'fine-focus sealed tube'
_diffrn_radiation_type MoK\a
_diffrn_radiation_wavelength 0.71073
_diffrn_reflns_av_R_equivalents 0.0808
_diffrn_reflns_av_sigmaI/netI 0.1008
_diffrn_reflns_limit_h_max 12
_diffrn_reflns_limit_h_min -14
_diffrn_reflns_limit_k_max 16
_diffrn_reflns_limit_k_min -11
_diffrn_reflns_limit_l_max 13
_diffrn_reflns_limit_l_min -14
_diffrn_reflns_number 8697
_diffrn_reflns_theta_full 25.00
_diffrn_reflns_theta_max 25.00
_diffrn_reflns_theta_min 2.39
_exptl_absorpt_coefficient_mu 7.008
_exptl_absorpt_correction_T_max 0.3346
_exptl_absorpt_correction_T_min 0.1274
_exptl_absorpt_correction_type 'Bruker SADABS'
_exptl_crystal_colour purple
_exptl_crystal_density_diffrn 1.933
_exptl_crystal_density_meas ?
_exptl_crystal_density_method 'not measured'
_exptl_crystal_description prismatic
_exptl_crystal_F_000 1020
_exptl_crystal_size_max 0.50
_exptl_crystal_size_mid 0.30
_exptl_crystal_size_min 0.20
_refine_diff_density_max 1.890
_refine_diff_density_min -2.984
_refine_diff_density_rms '0.252 ========================================================== Compound 2'
_refine_ls_extinction_method none
_refine_ls_goodness_of_fit_ref 0.862
_refine_ls_hydrogen_treatment mixed
_refine_ls_matrix_type full
_refine_ls_number_parameters 190
_refine_ls_number_reflns 3152
_refine_ls_number_restraints 0
_refine_ls_restrained_S_all 0.862
_refine_ls_R_factor_all 0.1341
_refine_ls_R_factor_gt 0.0617
_refine_ls_shift/su_max 2.509
_refine_ls_shift/su_mean 0.142
_refine_ls_structure_factor_coef Fsqd
_refine_ls_weighting_details 'calc w=1/[\s^2^(Fo^2^)+(0.0840P)^2^+0.0000P] where P=(Fo^2^+2Fc^2^)/3'
_refine_ls_weighting_scheme calc
_refine_ls_wR_factor_gt 0.1366
_refine_ls_wR_factor_ref 0.1505
_reflns_number_gt 1483
_reflns_number_total 3152
_reflns_threshold_expression >2sigma(I)
_cod_data_source_file b008526j.txt
_cod_data_source_block coacacm
_cod_depositor_comments
;
The following automatic conversions were performed:

data item '_symmetry_cell_setting' value 'Monoclinic' was changed to
'monoclinic' in accordance with the
/home/saulius/struct/COD-crude-data/automatic-downloads/DataCite-retrospective/RSC/depositions/lib/dictionaries/cif_core.dic
dictionary named 'cif_core.dic' version 2.4.2 last updated on
2011-04-26.

data item '_exptl_crystal_density_meas' value 'not measured' was
changed to '?' -- the value is perceived as not measured.

Automatic conversion script
Id: cif_fix_values 6909 2019-04-08 15:41:33Z antanas 
;
_cod_original_cell_volume 1804.3(9)
_cod_original_sg_symbol_H-M P2(1)/c
_cod_database_code 7702499

loop_
_symmetry_equiv_pos_as_xyz
'x, y, z'
'-x, y+1/2, -z+1/2'
'-x, -y, -z'
'x, -y-1/2, z-1/2'

loop_
_atom_site_label
_atom_site_type_symbol
_atom_site_fract_x
_atom_site_fract_y
_atom_site_fract_z
_atom_site_U_iso_or_equiv
_atom_site_adp_type
_atom_site_occupancy
_atom_site_symmetry_multiplicity
_atom_site_calc_flag
_atom_site_refinement_flags
Ta1 Ta 0.22940(5) 0.49597(5) 0.23467(5) 0.0473(2) Uani 1 1 d .
Co2 Co 0.08331(15) 0.49361(14) -0.07664(14) 0.0398(4) Uani 1 1 d .
O1 O 0.0765(8) 0.4273(5) 0.0829(8) 0.038(2) Uani 1 1 d .
O2 O 0.3496(9) 0.4136(7) 0.2297(10) 0.065(3) Uani 1 1 d .
O3 O 0.2133(10) 0.4222(7) 0.3556(9) 0.066(3) Uani 1 1 d .
O4 O 0.2041(9) 0.3995(7) -0.0866(9) 0.052(3) Uani 1 1 d .
O5 O 0.3441(10) 0.5852(8) 0.3426(9) 0.080(4) Uani 1 1 d .
O6 O 0.0781(9) 0.5753(7) 0.2111(8) 0.050(2) Uani 1 1 d .
O7 O 0.2160(9) 0.5641(6) 0.0804(9) 0.049(2) Uani 1 1 d .
O8 O 0.1066(9) 0.5784(7) -0.1996(9) 0.052(3) Uani 1 1 d .
C2 C 0.2562(16) 0.4840(12) -0.2245(14) 0.069(5) Uani 1 1 d .
H2A H 0.3075 0.4812 -0.2634 0.083 Uiso 1 1 calc R
C3 C 0.0662(13) 0.3270(9) 0.0772(13) 0.049(4) Uani 1 1 d .
H3A H 0.0631 0.3040 0.1508 0.074 Uiso 1 1 calc R
H3B H 0.1382 0.3004 0.0733 0.074 Uiso 1 1 calc R
H3C H -0.0097 0.3089 0.0038 0.074 Uiso 1 1 calc R
C4 C 0.2604(14) 0.4067(12) -0.1498(15) 0.056(4) Uani 1 1 d .
C5 C 0.1795(15) 0.5673(12) -0.2464(14) 0.060(4) Uani 1 1 d .
C6 C 0.311(2) 0.6263(13) 0.0798(18) 0.101(7) Uani 1 1 d .
H6A H 0.3619 0.6505 0.1628 0.151 Uiso 1 1 calc R
H6B H 0.2705 0.6777 0.0232 0.151 Uiso 1 1 calc R
H6C H 0.3634 0.5922 0.0529 0.151 Uiso 1 1 calc R
C7 C 0.0707(17) 0.6355(12) 0.2989(16) 0.080(6) Uani 1 1 d .
H7A H -0.0114 0.6644 0.2631 0.120 Uiso 1 1 calc R
H7B H 0.1343 0.6836 0.3221 0.120 Uiso 1 1 calc R
H7C H 0.0841 0.6001 0.3720 0.120 Uiso 1 1 calc R
C8 C 0.3527(17) 0.3279(11) -0.1353(19) 0.086(6) Uani 1 1 d .
H8A H 0.3479 0.2796 -0.0817 0.129 Uiso 1 1 calc R
H8B H 0.4371 0.3528 -0.0988 0.129 Uiso 1 1 calc R
H8C H 0.3313 0.3015 -0.2162 0.129 Uiso 1 1 calc R
C9 C 0.4324(17) 0.3781(14) 0.1928(18) 0.095(7) Uani 1 1 d .
H9A H 0.4688 0.3209 0.2382 0.142 Uiso 1 1 calc R
H9B H 0.4982 0.4233 0.2097 0.142 Uiso 1 1 calc R
H9C H 0.3888 0.3648 0.1045 0.142 Uiso 1 1 calc R
C10 C 0.1774(17) 0.3818(14) 0.4338(16) 0.090(6) Uani 1 1 d .
H10A H 0.2365 0.3331 0.4807 0.136 Uiso 1 1 calc R
H10B H 0.0947 0.3547 0.3865 0.136 Uiso 1 1 calc R
H10C H 0.1750 0.4284 0.4905 0.136 Uiso 1 1 calc R
C11 C 0.435(2) 0.6364(16) 0.427(2) 0.156(11) Uani 1 1 d .
H11A H 0.4144 0.7020 0.4084 0.233 Uiso 1 1 calc R
H11B H 0.5125 0.6227 0.4249 0.233 Uiso 1 1 calc R
H11C H 0.4434 0.6221 0.5082 0.233 Uiso 1 1 calc R
C12 C 0.180(2) 0.6408(13) -0.337(2) 0.110(8) Uani 1 1 d .
H12A H 0.1258 0.6922 -0.3410 0.166 Uiso 1 1 calc R
H12B H 0.1500 0.6133 -0.4185 0.166 Uiso 1 1 calc R
H12C H 0.2647 0.6638 -0.3081 0.166 Uiso 1 1 calc R

loop_
_atom_site_aniso_label
_atom_site_aniso_U_11
_atom_site_aniso_U_22
_atom_site_aniso_U_33
_atom_site_aniso_U_23
_atom_site_aniso_U_13
_atom_site_aniso_U_12
Ta1 0.0305(3) 0.0611(4) 0.0281(3) -0.0031(4) -0.0050(2) -0.0038(4)
Co2 0.0309(9) 0.0508(11) 0.0291(8) -0.0019(11) 0.0068(7) -0.0011(11)
O1 0.028(5) 0.036(5) 0.038(5) -0.003(4) 0.004(4) -0.007(4)
O2 0.029(6) 0.092(8) 0.061(8) -0.003(6) 0.010(6) 0.014(5)
O3 0.064(8) 0.070(7) 0.037(6) 0.010(5) 0.002(6) -0.013(6)
O4 0.029(6) 0.086(7) 0.037(6) 0.005(5) 0.011(5) 0.007(5)
O5 0.044(7) 0.121(10) 0.034(6) -0.022(6) -0.017(5) -0.029(7)
O6 0.040(6) 0.068(7) 0.026(5) -0.013(5) 0.003(5) -0.014(5)
O7 0.033(6) 0.050(6) 0.046(6) -0.004(5) 0.002(5) -0.013(5)
O8 0.040(6) 0.069(7) 0.053(6) 0.022(5) 0.027(6) 0.006(5)
C2 0.063(11) 0.097(15) 0.054(10) -0.008(10) 0.032(9) -0.001(11)
C3 0.039(8) 0.045(9) 0.052(9) 0.006(7) 0.010(8) -0.004(7)
C4 0.029(9) 0.077(12) 0.045(10) -0.012(9) 0.003(8) -0.001(8)
C5 0.048(11) 0.086(13) 0.041(10) 0.010(9) 0.018(9) -0.011(9)
C6 0.14(2) 0.083(14) 0.099(17) -0.011(12) 0.078(18) -0.043(14)
C7 0.063(12) 0.094(14) 0.076(13) -0.047(11) 0.027(11) -0.010(10)
C8 0.067(13) 0.079(13) 0.116(18) 0.007(12) 0.046(13) 0.021(10)
C9 0.052(12) 0.124(17) 0.099(17) 0.015(13) 0.027(12) 0.025(11)
C10 0.061(13) 0.132(17) 0.061(13) 0.026(12) 0.014(11) 0.021(12)
C11 0.12(2) 0.13(2) 0.14(2) -0.036(19) -0.003(19) -0.060(18)
C12 0.17(2) 0.090(15) 0.117(19) 0.028(13) 0.11(2) 0.000(14)

loop_
_atom_type_symbol
_atom_type_description
_atom_type_scat_dispersion_real
_atom_type_scat_dispersion_imag
_atom_type_scat_source
C C 0.0033 0.0016 'International Tables Vol C Tables 4.2.6.8 and 6.1.1.4'
H H 0.0000 0.0000 'International Tables Vol C Tables 4.2.6.8 and 6.1.1.4'
O O 0.0106 0.0060 'International Tables Vol C Tables 4.2.6.8 and 6.1.1.4'
Co Co 0.3494 0.9721 'International Tables Vol C Tables 4.2.6.8 and 6.1.1.4'
Ta Ta -0.7052 6.5227 'International Tables Vol C Tables 4.2.6.8 and 6.1.1.4'

loop_
_geom_angle_atom_site_label_1
_geom_angle_atom_site_label_2
_geom_angle_atom_site_label_3
_geom_angle
_geom_angle_site_symmetry_1
_geom_angle_site_symmetry_3
O5 Ta1 O2 96.9(5) . .
O5 Ta1 O3 98.3(5) . .
O2 Ta1 O3 92.0(5) . .
O5 Ta1 O6 92.2(4) . .
O2 Ta1 O6 170.1(4) . .
O3 Ta1 O6 90.6(4) . .
O5 Ta1 O7 91.9(4) . .
O2 Ta1 O7 90.1(4) . .
O3 Ta1 O7 169.2(4) . .
O6 Ta1 O7 85.6(4) . .
O5 Ta1 O1 164.7(4) . .
O2 Ta1 O1 92.9(4) . .
O3 Ta1 O1 93.1(4) . .
O6 Ta1 O1 77.4(3) . .
O7 Ta1 O1 76.2(3) . .
O4 Co2 O8 90.2(4) . .
O4 Co2 O7 96.3(4) . .
O8 Co2 O7 94.2(4) . .
O4 Co2 O6 94.1(4) . 3_565
O8 Co2 O6 95.9(4) . 3_565
O7 Co2 O6 165.4(4) . 3_565
O4 Co2 O1 95.1(4) . .
O8 Co2 O1 167.8(4) . .
O7 Co2 O1 74.3(3) . .
O6 Co2 O1 94.7(3) 3_565 .
O4 Co2 O1 168.2(4) . 3_565
O8 Co2 O1 94.9(3) . 3_565
O7 Co2 O1 93.9(3) . 3_565
O6 Co2 O1 74.8(3) 3_565 3_565
O1 Co2 O1 82.0(3) . 3_565
C3 O1 Ta1 121.3(8) . .
C3 O1 Co2 115.3(8) . .
Ta1 O1 Co2 101.0(3) . .
C3 O1 Co2 117.1(8) . 3_565
Ta1 O1 Co2 100.4(3) . 3_565
Co2 O1 Co2 98.0(3) . 3_565
C9 O2 Ta1 158.3(11) . .
C10 O3 Ta1 166.6(11) . .
C4 O4 Co2 126.6(10) . .
C11 O5 Ta1 171.3(16) . .
C7 O6 Ta1 126.8(9) . .
C7 O6 Co2 120.8(9) . 3_565
Ta1 O6 Co2 106.8(4) . 3_565
C6 O7 Ta1 124.7(10) . .
C6 O7 Co2 124.0(10) . .
Ta1 O7 Co2 107.8(4) . .
C5 O8 Co2 128.2(10) . .
C4 C2 C5 125.9(14) . .
O4 C4 C2 126.4(15) . .
O4 C4 C8 116.3(16) . .
C2 C4 C8 117.0(14) . .
O8 C5 C2 122.6(14) . .
O8 C5 C12 118.5(16) . .
C2 C5 C12 118.8(14) . .

loop_
_geom_bond_atom_site_label_1
_geom_bond_atom_site_label_2
_geom_bond_distance
_geom_bond_site_symmetry_2
Ta1 O5 1.873(10) .
Ta1 O2 1.873(10) .
Ta1 O3 1.874(10) .
Ta1 O6 2.033(10) .
Ta1 O7 2.032(9) .
Ta1 O1 2.124(8) .
Co2 O4 2.010(10) .
Co2 O8 2.025(9) .
Co2 O7 2.072(9) .
Co2 O6 2.093(9) 3_565
Co2 O1 2.175(9) .
Co2 O1 2.185(9) 3_565
O1 C3 1.426(14) .
O1 Co2 2.185(9) 3_565
O2 C9 1.356(18) .
O3 C10 1.333(18) .
O4 C4 1.232(17) .
O5 C11 1.30(2) .
O6 C7 1.395(15) .
O6 Co2 2.093(9) 3_565
O7 C6 1.439(18) .
O8 C5 1.249(16) .
C2 C4 1.404(19) .
C2 C5 1.44(2) .
C4 C8 1.52(2) .
C5 C12 1.51(2) .
